data_1565560
loop_
_publ_author_name
'Zhu, Liwei'
'Liu, Ning'
'Jiang, Xiaohui'
'Yu, Liangmin'
'Li, Xia'

_publ_section_title
;
 Four novel 3D RE-MOFs based on maleic hydrazide: Syntheses, structural
 diversity, efficient electromagnetic wave absorption and antibacterial
 activity properties
;
_journal_name_full 'Inorganica Chimica Acta'
_journal_page_first 119291
_journal_paper_doi 10.1016/j.ica.2019.119291
_journal_volume 501
_journal_year 2020
_chemical_formula_moiety 'C24 H18 Er2 N12 O12'
_chemical_formula_sum 'C24 H18 Er2 N12 O12'
_chemical_formula_weight 1001.02
_space_group_crystal_system triclinic
_space_group_IT_number 2
_space_group_name_Hall '-P 1'
_space_group_name_H-M_alt 'P -1'
_atom_sites_solution_hydrogens geom
_atom_sites_solution_primary dual
_cell_angle_alpha 100.210(4)
_cell_angle_beta 104.428(4)
_cell_angle_gamma 106.832(5)
_cell_formula_units_Z 2
_cell_length_a 10.366(2)
_cell_length_b 11.333(2)
_cell_length_c 16.169(3)
_cell_measurement_reflns_used 3598
_cell_measurement_temperature 220
_cell_measurement_theta_max 26.91
_cell_measurement_theta_min 2.65
_cell_volume 1695.9(5)
_computing_cell_refinement 'SAINT v8.37A (Bruker, 2015)'
_computing_data_reduction 'SAINT v8.37A (Bruker, 2015)'
_computing_molecular_graphics 'Olex2 (Dolomanov et al., 2009)'
_computing_publication_material 'Olex2 (Dolomanov et al., 2009)'
_computing_structure_refinement 'ShelXL (Sheldrick, 2015)'
_computing_structure_solution 'ShelXT (Sheldrick, 2015)'
_diffrn_ambient_temperature 220.0
_diffrn_measured_fraction_theta_full 0.992
_diffrn_measured_fraction_theta_max 0.992
_diffrn_measurement_device_type 'Bruker APEX-II CCD'
_diffrn_measurement_method '\f and \w scans'
_diffrn_radiation_type MoK\a
_diffrn_radiation_wavelength 0.71073
_diffrn_reflns_av_R_equivalents 0
_diffrn_reflns_av_unetI/netI 0.0573
_diffrn_reflns_Laue_measured_fraction_full 0.992
_diffrn_reflns_Laue_measured_fraction_max 0.992
_diffrn_reflns_number 5945
_diffrn_reflns_point_group_measured_fraction_full 0.992
_diffrn_reflns_point_group_measured_fraction_max 0.992
_diffrn_reflns_theta_full 25.009
_diffrn_reflns_theta_max 25.009
_diffrn_reflns_theta_min 1.350
_diffrn_standards_number 0
_exptl_absorpt_coefficient_mu 4.990
_exptl_absorpt_correction_T_max 0.046217
_exptl_absorpt_correction_T_min 0.018693
_exptl_absorpt_correction_type multi-scan
_exptl_absorpt_process_details
;
 TWINABS-2012/1 (Bruker,2012) was used for absorption correction.

Final HKLF 4 output contains 24218 reflections, Rint = 0.0697
 (10056 with I > 3sig(I), Rint = 0.0607)
;
_exptl_crystal_colour colourless
_exptl_crystal_colour_primary colourless
_exptl_crystal_density_diffrn 1.960
_exptl_crystal_description block
_exptl_crystal_F_000 956
_exptl_crystal_size_max 0.25
_exptl_crystal_size_mid 0.15
_exptl_crystal_size_min 0.12
_platon_squeeze_details TITL
_refine_diff_density_max 1.280
_refine_diff_density_min -1.551
_refine_diff_density_rms 0.273
_refine_ls_extinction_coef .
_refine_ls_extinction_method none
_refine_ls_goodness_of_fit_ref 1.125
_refine_ls_hydrogen_treatment constr
_refine_ls_matrix_type full
_refine_ls_number_parameters 451
_refine_ls_number_reflns 5945
_refine_ls_number_restraints 393
_refine_ls_restrained_S_all 1.094
_refine_ls_R_factor_all 0.0682
_refine_ls_R_factor_gt 0.0548
_refine_ls_shift/su_max 0.001
_refine_ls_shift/su_mean 0.000
_refine_ls_structure_factor_coef Fsqd
_refine_ls_weighting_details 'w=1/[\s^2^(Fo^2^)+(0.1006P)^2^+6.1011P] where P=(Fo^2^+2Fc^2^)/3'
_refine_ls_weighting_scheme calc
_refine_ls_wR_factor_gt 0.1608
_refine_ls_wR_factor_ref 0.1721
_reflns_Friedel_coverage 0.000
_reflns_Friedel_fraction_full .
_reflns_Friedel_fraction_max .
_reflns_number_gt 4631
_reflns_number_total 5945
_reflns_threshold_expression 'I > 2\s(I)'
_cod_data_source_file complex2.cif
_cod_data_source_block mo_20181113-b_0m_4_sq_s
_cod_original_cell_volume 1695.9(6)
_cod_database_code 1565560
_shelx_space_group_comment
;
The symmetry employed for this shelxl refinement is uniquely defined
by the following loop, which should always be used as a source of
symmetry information in preference to the above space-group names.
They are only intended as comments.
;
_shelx_estimated_absorpt_t_max 0.586
_shelx_estimated_absorpt_t_min 0.368
_olex2_refinement_description
;
1. Fixed Uiso
 At 1.2 times of:
  All C(H) groups, All N(H) groups
2. Rigid body (RIGU) restrains
 All non-hydrogen atoms
 with sigma for 1-2 distances of 0.004 and sigma for 1-3 distances of 0.004
3.a Aromatic/amide H refined with riding coordinates:
 N7(H7), N4(H4), N10(H10), N5(H5), N1(H1), N11(H11), C7(H7A), C10(H10A),
 C15(H15), C23(H23), C14(H14), C19(H19), C18(H18), C2(H2), C22(H22), C11(H11A),
 C3(H3), C6(H6)
;
_olex2_submission_special_instructions 'No special instructions were received'

loop_
_space_group_symop_operation_xyz
'x, y, z'
'-x, -y, -z'

loop_
_atom_site_label
_atom_site_type_symbol
_atom_site_fract_x
_atom_site_fract_y
_atom_site_fract_z
_atom_site_U_iso_or_equiv
_atom_site_adp_type
_atom_site_occupancy
_atom_site_site_symmetry_order
_atom_site_calc_flag
_atom_site_refinement_flags_posn
_atom_site_refinement_flags_adp
_atom_site_refinement_flags_occupancy
_atom_site_disorder_assembly
_atom_site_disorder_group
Er1 Er 0.74175(5) 0.45935(4) 0.74078(3) 0.02333(17) Uani 1 1 d . U . . .
Er2 Er 0.99007(5) 0.21814(4) 0.24036(3) 0.02398(18) Uani 1 1 d . U . . .
O9 O 1.0398(8) 0.3842(7) 0.1745(4) 0.0290(16) Uani 1 1 d . U . . .
O11 O 0.8481(8) -0.1735(8) -0.1739(5) 0.0346(18) Uani 1 1 d . U . . .
O3 O 0.5959(8) 0.3450(8) 0.5986(5) 0.0371(18) Uani 1 1 d . U . . .
O12 O 0.7461(8) 0.4778(8) -0.1109(5) 0.0348(18) Uani 1 1 d . U . . .
O1 O 0.5527(9) 0.4997(9) 0.7415(5) 0.043(2) Uani 1 1 d . U . . .
O6 O 0.9034(8) 0.4062(8) 0.6789(5) 0.0329(17) Uani 1 1 d . U . . .
O4 O 0.2061(8) 0.3755(7) 0.3258(4) 0.0286(16) Uani 1 1 d . U . . .
O7 O 0.9222(9) -0.0948(8) 0.6760(5) 0.0408(19) Uani 1 1 d . U . . .
N7 N 0.4024(9) 0.3966(9) 0.5403(6) 0.031(2) Uani 1 1 d . U . . .
H7 H 0.4031 0.4275 0.5937 0.037 Uiso 1 1 calc R . . . .
O2 O 0.2241(9) 0.7551(9) 0.8213(6) 0.045(2) Uani 1 1 d . U . . .
O10 O 0.8536(9) 0.0315(8) 0.1472(5) 0.0404(19) Uani 1 1 d . U . . .
O8 O 0.9329(10) 0.2650(9) 0.3573(5) 0.047(2) Uani 1 1 d . U . . .
N4 N 0.9102(12) 0.0739(10) 0.7711(6) 0.044(3) Uani 1 1 d . U . . .
H4 H 0.9760 0.0648 0.8122 0.052 Uiso 1 1 calc R . . . .
O5 O 0.7026(10) 0.2639(8) 0.7526(6) 0.046(2) Uani 1 1 d . U . . .
N10 N 0.8471(10) 0.3531(10) -0.0438(6) 0.034(2) Uani 1 1 d . U . . .
H10 H 0.8217 0.2991 -0.0954 0.041 Uiso 1 1 calc R . . . .
N5 N 0.8567(10) 0.4070(9) 0.5366(6) 0.030(2) Uani 1 1 d . U . . .
H5 H 0.8084 0.4564 0.5459 0.037 Uiso 1 1 calc R . . . .
N1 N 0.2838(11) 0.6213(10) 0.7285(7) 0.039(2) Uani 1 1 d . U . . .
H1 H 0.2079 0.6143 0.6871 0.047 Uiso 1 1 calc R . . . .
C13 C 0.9198(11) 0.3728(10) 0.6084(7) 0.027(2) Uani 1 1 d . U . . .
N9 N 0.9283(9) 0.3272(9) 0.0268(6) 0.0302(19) Uani 1 1 d . U . . .
N6 N 0.8598(10) 0.3735(10) 0.4520(6) 0.036(2) Uani 1 1 d . U . . .
C1 C 0.3034(12) 0.6901(11) 0.8051(8) 0.034(2) Uani 1 1 d . U . . .
N8 N 0.3028(10) 0.4103(9) 0.4719(6) 0.0305(19) Uani 1 1 d . U . . .
N2 N 0.3660(11) 0.5576(10) 0.7032(6) 0.040(2) Uani 1 1 d . U . . .
C20 C 0.8304(11) -0.1357(11) -0.1037(7) 0.032(2) Uani 1 1 d . U . . .
N11 N 0.8906(10) -0.1630(9) -0.0300(6) 0.034(2) Uani 1 1 d . U . . .
H11 H 0.9292 -0.2213 -0.0365 0.040 Uiso 1 1 calc R . . . .
C8 C 0.8709(12) -0.0074(11) 0.6889(7) 0.033(2) Uani 1 1 d . U . . .
C7 C 0.7723(13) 0.0161(11) 0.6250(8) 0.037(3) Uani 1 1 d . U . . .
H7A H 0.7432 -0.0319 0.5656 0.045 Uiso 1 1 calc R . . . .
C5 C 0.7556(13) 0.1781(11) 0.7292(8) 0.037(2) Uani 1 1 d . U . . .
C10 C 0.4818(12) 0.2796(11) 0.4448(7) 0.035(3) Uani 1 1 d . U . . .
H10A H 0.5411 0.2332 0.4353 0.042 Uiso 1 1 calc R . . . .
N3 N 0.8579(12) 0.1704(10) 0.7978(6) 0.041(2) Uani 1 1 d . U . . .
C17 C 0.8328(11) -0.0294(11) 0.0654(7) 0.031(2) Uani 1 1 d . U . . .
C15 C 1.0051(13) 0.2565(13) 0.5085(8) 0.038(3) Uani 1 1 d . U . . .
H15 H 1.0578 0.2043 0.4967 0.046 Uiso 1 1 calc R . . . .
C12 C 0.2937(11) 0.3570(10) 0.3913(7) 0.028(2) Uani 1 1 d . U . . .
C23 C 0.8265(13) 0.5253(12) 0.0460(7) 0.036(3) Uani 1 1 d . U . . .
H23 H 0.7901 0.5921 0.0526 0.044 Uiso 1 1 calc R . . . .
C21 C 0.9557(11) 0.4010(10) 0.1065(7) 0.027(2) Uani 1 1 d . U . . .
C16 C 0.9306(13) 0.2970(11) 0.4376(7) 0.034(2) Uani 1 1 d . U . . .
C24 C 0.8035(12) 0.4515(12) -0.0413(7) 0.033(2) Uani 1 1 d . U . . .
C14 C 1.0005(12) 0.2924(11) 0.5922(7) 0.034(2) Uani 1 1 d . U . . .
H14 H 1.0489 0.2653 0.6382 0.041 Uiso 1 1 calc R . . . .
N12 N 0.8987(11) -0.1082(10) 0.0572(6) 0.040(2) Uani 1 1 d . U . . .
C19 C 0.7513(11) -0.0519(11) -0.0906(8) 0.034(2) Uani 1 1 d . U . . .
H19 H 0.6994 -0.0327 -0.1397 0.040 Uiso 1 1 calc R . . . .
C18 C 0.7511(12) -0.0014(12) -0.0096(7) 0.036(2) Uani 1 1 d . U . . .
H18 H 0.6981 0.0519 -0.0016 0.043 Uiso 1 1 calc R . . . .
C9 C 0.4978(11) 0.3411(10) 0.5333(7) 0.028(2) Uani 1 1 d . U . . .
C4 C 0.4710(12) 0.5604(12) 0.7618(8) 0.035(2) Uani 1 1 d . U . . .
C2 C 0.4201(13) 0.6924(13) 0.8737(9) 0.043(3) Uani 1 1 d . U . . .
H2 H 0.4381 0.7374 0.9325 0.052 Uiso 1 1 calc R . . . .
C22 C 0.8978(12) 0.5021(11) 0.1179(8) 0.035(2) Uani 1 1 d . U . . .
H22 H 0.9103 0.5502 0.1749 0.042 Uiso 1 1 calc R . . . .
C11 C 0.3837(12) 0.2856(11) 0.3732(8) 0.033(2) Uani 1 1 d . U . . .
H11A H 0.3750 0.2455 0.3149 0.039 Uiso 1 1 calc R . . . .
C3 C 0.5054(13) 0.6295(13) 0.8538(8) 0.038(3) Uani 1 1 d . U . . .
H3 H 0.5844 0.6302 0.8980 0.046 Uiso 1 1 calc R . . . .
C6 C 0.7172(14) 0.1075(12) 0.6467(8) 0.042(3) Uani 1 1 d . U . . .
H6 H 0.6498 0.1211 0.6020 0.051 Uiso 1 1 calc R . . . .

loop_
_atom_site_aniso_label
_atom_site_aniso_U_11
_atom_site_aniso_U_22
_atom_site_aniso_U_33
_atom_site_aniso_U_23
_atom_site_aniso_U_13
_atom_site_aniso_U_12
Er1 0.0292(3) 0.0299(3) 0.0155(3) 0.0067(2) 0.0052(2) 0.0183(2)
Er2 0.0315(3) 0.0294(3) 0.0156(3) 0.0041(2) 0.0078(2) 0.0181(2)
O9 0.031(4) 0.040(4) 0.017(3) 0.009(3) 0.003(3) 0.017(3)
O11 0.044(4) 0.041(5) 0.021(3) 0.004(3) 0.009(3) 0.023(4)
O3 0.040(4) 0.040(4) 0.033(3) 0.013(3) 0.007(3) 0.020(3)
O12 0.047(5) 0.047(5) 0.016(3) 0.011(3) 0.006(3) 0.026(4)
O1 0.046(4) 0.069(6) 0.021(4) 0.006(4) 0.007(3) 0.039(4)
O6 0.046(4) 0.043(4) 0.017(3) 0.006(3) 0.009(3) 0.028(4)
O4 0.040(4) 0.033(4) 0.016(3) 0.008(3) 0.002(3) 0.022(3)
O7 0.055(5) 0.041(4) 0.038(4) 0.016(4) 0.016(4) 0.029(4)
N7 0.033(4) 0.039(5) 0.021(4) 0.007(4) 0.001(3) 0.018(4)
O2 0.049(5) 0.054(5) 0.054(5) 0.021(4) 0.027(4) 0.037(4)
O10 0.048(5) 0.043(4) 0.024(3) -0.007(3) 0.011(3) 0.017(4)
O8 0.062(6) 0.059(6) 0.034(4) 0.013(3) 0.027(4) 0.033(5)
N4 0.064(6) 0.045(5) 0.030(4) 0.009(4) 0.007(4) 0.037(5)
O5 0.066(5) 0.037(4) 0.054(5) 0.023(4) 0.031(4) 0.028(4)
N10 0.042(5) 0.042(5) 0.022(4) 0.012(3) 0.009(3) 0.021(4)
N5 0.040(5) 0.033(5) 0.023(3) 0.005(3) 0.010(3) 0.021(4)
N1 0.045(5) 0.049(6) 0.035(4) 0.011(4) 0.013(4) 0.032(4)
C13 0.032(5) 0.029(5) 0.021(4) 0.004(3) 0.008(3) 0.013(4)
N9 0.033(5) 0.035(5) 0.021(3) 0.007(3) 0.002(3) 0.015(4)
N6 0.046(5) 0.050(6) 0.016(4) 0.002(3) 0.009(3) 0.026(5)
C1 0.038(5) 0.039(5) 0.035(4) 0.012(4) 0.021(4) 0.019(4)
N8 0.040(5) 0.027(4) 0.022(3) 0.006(3) 0.002(3) 0.015(4)
N2 0.042(5) 0.051(6) 0.035(4) 0.010(4) 0.008(4) 0.033(4)
C20 0.030(5) 0.037(6) 0.028(4) 0.003(4) 0.008(4) 0.015(4)
N11 0.043(5) 0.038(5) 0.022(3) 0.000(3) 0.008(3) 0.025(4)
C8 0.040(5) 0.033(5) 0.028(4) 0.009(4) 0.009(4) 0.016(4)
C7 0.050(6) 0.033(5) 0.029(5) 0.009(4) 0.010(4) 0.018(5)
C5 0.051(6) 0.032(5) 0.036(4) 0.017(4) 0.013(4) 0.021(4)
C10 0.040(6) 0.038(6) 0.024(4) 0.002(4) 0.003(4) 0.020(5)
N3 0.060(6) 0.048(5) 0.027(4) 0.015(4) 0.014(4) 0.033(5)
C17 0.032(5) 0.034(5) 0.024(4) -0.003(3) 0.008(3) 0.015(4)
C15 0.045(6) 0.056(7) 0.033(4) 0.018(4) 0.023(4) 0.032(6)
C12 0.036(5) 0.023(5) 0.022(4) 0.009(3) 0.003(3) 0.009(4)
C23 0.047(6) 0.043(6) 0.024(4) 0.009(4) 0.010(4) 0.025(5)
C21 0.030(5) 0.031(5) 0.024(4) 0.012(3) 0.008(3) 0.011(4)
C16 0.047(6) 0.041(6) 0.026(4) 0.008(4) 0.018(4) 0.026(5)
C24 0.039(6) 0.042(5) 0.023(4) 0.011(4) 0.009(4) 0.020(5)
C14 0.043(6) 0.042(6) 0.029(5) 0.012(4) 0.016(4) 0.026(5)
N12 0.047(5) 0.046(5) 0.026(4) -0.002(4) 0.009(4) 0.025(5)
C19 0.031(5) 0.042(6) 0.029(4) 0.003(4) 0.009(4) 0.018(5)
C18 0.040(6) 0.038(6) 0.029(4) 0.001(4) 0.009(4) 0.020(5)
C9 0.028(4) 0.026(5) 0.024(4) 0.006(3) 0.002(3) 0.008(4)
C4 0.034(5) 0.050(6) 0.030(4) 0.011(4) 0.012(4) 0.025(5)
C2 0.045(5) 0.053(7) 0.042(5) 0.011(5) 0.017(4) 0.028(5)
C22 0.043(6) 0.040(5) 0.031(5) 0.013(4) 0.017(4) 0.021(5)
C11 0.038(5) 0.028(5) 0.030(5) 0.005(4) 0.006(4) 0.013(4)
C3 0.038(5) 0.054(7) 0.028(5) 0.011(4) 0.013(4) 0.021(5)
C6 0.057(7) 0.036(5) 0.038(5) 0.015(4) 0.013(4) 0.024(5)

loop_
_atom_type_symbol
_atom_type_description
_atom_type_scat_dispersion_real
_atom_type_scat_dispersion_imag
_atom_type_scat_source
C C 0.0033 0.0016 'International Tables Vol C Tables 4.2.6.8 and 6.1.1.4'
H H 0.0000 0.0000 'International Tables Vol C Tables 4.2.6.8 and 6.1.1.4'
Er Er -0.2586 4.9576 'International Tables Vol C Tables 4.2.6.8 and 6.1.1.4'
N N 0.0061 0.0033 'International Tables Vol C Tables 4.2.6.8 and 6.1.1.4'
O O 0.0106 0.0060 'International Tables Vol C Tables 4.2.6.8 and 6.1.1.4'

loop_
_geom_angle_atom_site_label_1
_geom_angle_atom_site_label_2
_geom_angle_atom_site_label_3
_geom_angle
_geom_angle_site_symmetry_1
_geom_angle_site_symmetry_3
O9 Er1 Er2 34.85(17) 2_766 2_766
O9 Er1 O12 74.9(3) 2_766 1_556
O3 Er1 Er2 115.1(2) . 2_766
O3 Er1 O9 144.9(3) . 2_766
O3 Er1 O12 140.2(3) . 1_556
O3 Er1 O6 79.0(3) . .
O3 Er1 O4 82.8(3) . 2_666
O12 Er1 Er2 101.7(2) 1_556 2_766
O1 Er1 Er2 103.9(3) . 2_766
O1 Er1 O9 118.2(3) . 2_766
O1 Er1 O3 79.8(3) . .
O1 Er1 O12 77.1(3) . 1_556
O1 Er1 O6 156.4(3) . .
O1 Er1 O4 86.2(3) . 2_666
O1 Er1 O5 106.6(3) . .
O6 Er1 Er2 76.2(2) . 2_766
O6 Er1 O9 75.6(3) . 2_766
O6 Er1 O12 126.3(2) . 1_556
O4 Er1 Er2 34.85(17) 2_666 2_766
O4 Er1 O9 69.7(2) 2_666 2_766
O4 Er1 O12 127.0(3) 2_666 1_556
O4 Er1 O6 81.0(3) 2_666 .
O5 Er1 Er2 148.1(2) . 2_766
O5 Er1 O9 118.4(3) . 2_766
O5 Er1 O3 79.7(3) . .
O5 Er1 O12 76.5(3) . 1_556
O5 Er1 O6 79.6(3) . .
O5 Er1 O4 155.9(3) . 2_666
O9 Er2 Er1 35.06(17) . 2_766
O9 Er2 O11 78.6(3) . 2_755
O9 Er2 O4 69.9(2) . 1_655
O9 Er2 O7 147.4(3) . 2_756
O9 Er2 O2 72.9(3) . 2_666
O11 Er2 Er1 73.9(2) 2_755 2_766
O4 Er2 Er1 34.83(17) 1_655 2_766
O4 Er2 O11 75.8(3) 1_655 2_755
O4 Er2 O7 82.6(3) 1_655 2_756
O4 Er2 O2 127.7(3) 1_655 2_666
O7 Er2 Er1 115.5(2) 2_756 2_766
O7 Er2 O11 78.0(3) 2_756 2_755
O7 Er2 O2 139.6(3) 2_756 2_666
O2 Er2 Er1 101.6(2) 2_666 2_766
O2 Er2 O11 130.1(3) 2_666 2_755
O10 Er2 Er1 143.1(2) . 2_766
O10 Er2 O9 114.4(3) . .
O10 Er2 O11 80.4(3) . 2_755
O10 Er2 O4 154.6(3) . 1_655
O10 Er2 O7 83.6(3) . 2_756
O10 Er2 O2 75.4(3) . 2_666
O8 Er2 Er1 100.2(3) . 2_766
O8 Er2 O9 113.9(3) . .
O8 Er2 O11 149.9(3) . 2_755
O8 Er2 O4 82.9(3) . 1_655
O8 Er2 O7 78.3(3) . 2_756
O8 Er2 O2 79.9(3) . 2_666
O8 Er2 O10 114.9(3) . .
Er2 O9 Er1 110.1(3) . 2_766
C21 O9 Er1 121.9(7) . 2_766
C21 O9 Er2 127.5(7) . .
C20 O11 Er2 144.9(7) . 2_755
C9 O3 Er1 145.3(7) . .
C24 O12 Er1 142.0(7) . 1_554
C4 O1 Er1 159.9(9) . .
C13 O6 Er1 141.8(7) . .
Er1 O4 Er2 110.3(3) 2_666 1_455
C12 O4 Er1 126.4(7) . 2_666
C12 O4 Er2 122.0(6) . 1_455
C8 O7 Er2 136.1(7) . 2_756
C9 N7 N8 126.9(9) . .
C1 O2 Er2 142.5(8) . 2_666
C17 O10 Er2 137.3(8) . .
C16 O8 Er2 165.9(8) . .
C8 N4 N3 128.2(9) . .
C5 O5 Er1 132.7(8) . .
C24 N10 N9 126.5(10) . .
C13 N5 N6 128.2(9) . .
C1 N1 N2 128.4(10) . .
O6 C13 N5 120.8(10) . .
O6 C13 C14 124.0(10) . .
N5 C13 C14 115.2(9) . .
C21 N9 N10 117.4(9) . .
C16 N6 N5 116.0(9) . .
O2 C1 C2 120.7(11) . .
N1 C1 O2 123.7(11) . .
N1 C1 C2 115.6(11) . .
C12 N8 N7 117.4(9) . .
C4 N2 N1 117.2(10) . .
O11 C20 N11 122.1(10) . .
O11 C20 C19 124.0(10) . .
N11 C20 C19 113.8(10) . .
C20 N11 N12 127.3(9) . .
O7 C8 N4 121.0(10) . .
O7 C8 C7 125.5(11) . .
N4 C8 C7 113.6(10) . .
C6 C7 C8 120.9(11) . .
O5 C5 N3 113.2(11) . .
O5 C5 C6 123.3(11) . .
C6 C5 N3 123.5(11) . .
C11 C10 C9 122.5(11) . .
C5 N3 N4 111.9(9) . .
O10 C17 C18 122.0(10) . .
N12 C17 O10 115.4(10) . .
N12 C17 C18 122.4(10) . .
C14 C15 C16 121.1(11) . .
O4 C12 C11 119.6(10) . .
N8 C12 O4 118.2(10) . .
N8 C12 C11 122.0(10) . .
C22 C23 C24 121.8(11) . .
O9 C21 N9 119.0(10) . .
O9 C21 C22 120.4(10) . .
N9 C21 C22 120.5(9) . .
O8 C16 N6 115.9(10) . .
O8 C16 C15 122.8(10) . .
N6 C16 C15 121.3(10) . .
O12 C24 N10 122.2(10) . .
O12 C24 C23 123.2(11) . .
N10 C24 C23 114.7(10) . .
C15 C14 C13 118.2(10) . .
C17 N12 N11 115.9(9) . .
C18 C19 C20 120.8(11) . .
C19 C18 C17 119.3(11) . .
O3 C9 N7 123.4(10) . .
O3 C9 C10 122.3(10) . .
N7 C9 C10 114.3(9) . .
O1 C4 C3 118.5(10) . .
N2 C4 O1 119.9(11) . .
N2 C4 C3 121.6(11) . .
C3 C2 C1 119.3(12) . .
C23 C22 C21 118.3(11) . .
C10 C11 C12 116.7(10) . .
C2 C3 C4 117.8(11) . .
C5 C6 C7 121.7(12) . .

loop_
_geom_bond_atom_site_label_1
_geom_bond_atom_site_label_2
_geom_bond_distance
_geom_bond_site_symmetry_2
Er1 Er2 3.8051(9) 2_766
Er1 O9 2.327(7) 2_766
Er1 O3 2.308(8) .
Er1 O12 2.358(7) 1_556
Er1 O1 2.139(8) .
Er1 O6 2.319(7) .
Er1 O4 2.318(7) 2_666
Er1 O5 2.185(8) .
Er2 Er1 3.8051(9) 2_766
Er2 O9 2.315(7) .
Er2 O11 2.328(8) 2_755
Er2 O4 2.318(7) 1_655
Er2 O7 2.324(7) 2_756
Er2 O2 2.325(8) 2_666
Er2 O10 2.196(8) .
Er2 O8 2.143(8) .
O9 Er1 2.327(7) 2_766
O9 C21 1.304(12) .
O11 Er2 2.328(8) 2_755
O11 C20 1.218(13) .
O3 C9 1.254(12) .
O12 Er1 2.358(7) 1_554
O12 C24 1.264(12) .
O1 C4 1.302(14) .
O6 C13 1.204(12) .
O4 Er1 2.318(7) 2_666
O4 Er2 2.318(7) 1_455
O4 C12 1.304(12) .
O7 Er2 2.324(7) 2_756
O7 C8 1.263(13) .
N7 N8 1.377(11) .
N7 C9 1.333(14) .
O2 Er2 2.325(8) 2_666
O2 C1 1.295(13) .
O10 C17 1.310(12) .
O8 C16 1.293(13) .
N4 C8 1.364(14) .
N4 N3 1.403(14) .
O5 C5 1.293(14) .
N10 N9 1.371(13) .
N10 C24 1.317(15) .
N5 C13 1.361(13) .
N5 N6 1.365(12) .
N1 C1 1.275(15) .
N1 N2 1.356(13) .
C13 C14 1.438(15) .
N9 C21 1.319(14) .
N6 C16 1.314(15) .
C1 C2 1.413(16) .
N8 C12 1.303(14) .
N2 C4 1.241(14) .
C20 N11 1.334(14) .
C20 C19 1.444(15) .
N11 N12 1.407(12) .
C8 C7 1.384(15) .
C7 C6 1.356(17) .
C5 N3 1.365(14) .
C5 C6 1.322(17) .
C10 C9 1.422(15) .
C10 C11 1.364(14) .
C17 N12 1.279(14) .
C17 C18 1.439(15) .
C15 C16 1.439(16) .
C15 C14 1.358(16) .
C12 C11 1.450(16) .
C23 C24 1.430(15) .
C23 C22 1.327(15) .
C21 C22 1.444(15) .
C19 C18 1.335(16) .
C4 C3 1.454(16) .
C2 C3 1.349(17) .

loop_
_platon_squeeze_void_nr
_platon_squeeze_void_average_x
_platon_squeeze_void_average_y
_platon_squeeze_void_average_z
_platon_squeeze_void_volume
_platon_squeeze_void_count_electrons
_platon_squeeze_void_content
1 -0.007 -0.007 0.493 427 167 ' '
